data_4338449
loop_
_publ_author_name
'Al-Oweini, Rami'
'Bassil, Bassem S.'
'Friedl, Jochen'
'Kottisch, Veronika'
'Ibrahim, Masooma'
'Asano, Marie'
'Keita, Bineta'
'Novitchi, Ghenadie'
'Lan, Yanhua'
'Powell, Annie'
'Stimming, Ulrich'
'Kortz, Ulrich'

_publ_section_title
;
 Synthesis and characterization of multinuclear manganese-containing
 tungstosilicates.
;
_journal_issue 11
_journal_name_full 'Inorganic chemistry'
_journal_page_first 5663
_journal_page_last 5673
_journal_paper_doi 10.1021/ic500425c
_journal_volume 53
_journal_year 2014
_chemical_formula_sum 'H39 K4.5 Mn3 Na2.5 O55 Si W9'
_chemical_formula_weight 3000.29
_chemical_name_systematic
; 
 ? 
;
_space_group_crystal_system trigonal
_space_group_IT_number 148
_space_group_name_Hall '-R 3'
_space_group_name_H-M_alt 'R -3 :H'
_symmetry_space_group_name_Hall '-R 3'
_symmetry_space_group_name_H-M 'R -3 :H'
_audit_creation_method SHELXL-2013
_cell_angle_alpha 90
_cell_angle_beta 90
_cell_angle_gamma 120
_cell_formula_units_Z 6
_cell_length_a 12.3104(4)
_cell_length_b 12.3104(4)
_cell_length_c 52.317(2)
_cell_measurement_reflns_used 9150
_cell_measurement_temperature 296(2)
_cell_measurement_theta_max 23.29
_cell_measurement_theta_min 2.46
_cell_volume 6866.2(4)
_computing_cell_refinement 'Bruker SAINT'
_computing_data_collection 'Bruker APEX2'
_computing_data_reduction 'Bruker SAINT'
_computing_molecular_graphics 'Bruker SHELXTL'
_computing_publication_material 'Bruker SHELXTL'
_computing_structure_refinement 'SHELXL-2013 (Sheldrick, 2013)'
_computing_structure_solution 'SHELXS-97 (Sheldrick, 2008)'
_diffrn_ambient_temperature 296(2)
_diffrn_measured_fraction_theta_full 0.792
_diffrn_measured_fraction_theta_max 0.996
_diffrn_measurement_device_type 'Bruker APEX-II CCD'
_diffrn_measurement_method '\f and \w scans'
_diffrn_radiation_type MoK\a
_diffrn_radiation_wavelength 0.71073
_diffrn_reflns_av_R_equivalents 0.1319
_diffrn_reflns_av_unetI/netI 0.0393
_diffrn_reflns_Laue_measured_fraction_full 0.792
_diffrn_reflns_Laue_measured_fraction_max 0.996
_diffrn_reflns_limit_h_max 13
_diffrn_reflns_limit_h_min -13
_diffrn_reflns_limit_k_max 13
_diffrn_reflns_limit_k_min -13
_diffrn_reflns_limit_l_max 57
_diffrn_reflns_limit_l_min -57
_diffrn_reflns_number 66070
_diffrn_reflns_point_group_measured_fraction_full 0.792
_diffrn_reflns_point_group_measured_fraction_max 0.996
_diffrn_reflns_theta_full 25.242
_diffrn_reflns_theta_max 23.254
_diffrn_reflns_theta_min 3.505
_exptl_absorpt_coefficient_mu 23.908
_exptl_absorpt_correction_T_max 0.646
_exptl_absorpt_correction_T_min 0.064
_exptl_absorpt_correction_type multi-scan
_exptl_absorpt_process_details SADABS
_exptl_crystal_colour brown
_exptl_crystal_density_diffrn 4.354
_exptl_crystal_description plate
_exptl_crystal_F_000 8082
_exptl_crystal_size_max 0.256
_exptl_crystal_size_mid 0.256
_exptl_crystal_size_min 0.020
_exptl_transmission_factor_max 0.646
_exptl_transmission_factor_min 0.064
_refine_diff_density_max 2.123
_refine_diff_density_min -1.647
_refine_diff_density_rms 0.302
_refine_ls_extinction_method none
_refine_ls_goodness_of_fit_ref 1.006
_refine_ls_hydrogen_treatment undef
_refine_ls_matrix_type full
_refine_ls_number_parameters 123
_refine_ls_number_reflns 2197
_refine_ls_number_restraints 0
_refine_ls_restrained_S_all 1.006
_refine_ls_R_factor_all 0.0743
_refine_ls_R_factor_gt 0.0501
_refine_ls_shift/su_max 0.001
_refine_ls_shift/su_mean 0.000
_refine_ls_structure_factor_coef Fsqd
_refine_ls_weighting_details 'w=1/[\s^2^(Fo^2^)+(0.0720P)^2^+850.0000P] where P=(Fo^2^+2Fc^2^)/3'
_refine_ls_weighting_scheme calc
_refine_ls_wR_factor_gt 0.1337
_refine_ls_wR_factor_ref 0.1599
_reflns_Friedel_coverage 0.000
_reflns_number_gt 1690
_reflns_number_total 2197
_reflns_threshold_expression 'I > 2\s(I)'
_cod_data_source_file ic500425c_si_002.cif
_cod_data_source_block r-3
_cod_depositor_comments 'Adding full bibliography for 4338445--4338449.cif.'
_cod_original_cell_volume 6866.2(5)
_cod_original_formula_sum 'H39 K4.50 Mn3 Na2.50 O55 Si W9'
_cod_database_code 4338449
_shelx_space_group_comment
; 
The symmetry employed for this shelxl refinement is uniquely defined 
by the following loop, which should always be used as a source of 
symmetry information in preference to the above space-group names. 
They are only intended as comments. 
;
_shelx_estimated_absorpt_t_min 0.064
_shelx_estimated_absorpt_t_max 0.646
_plat015_alert_5_a
;
PROBLEM: No _shelx_hkl_file record in SHELXL20xy CIF 
RESPONSE: The new SHELX package (2011 and after) includes
the hkl file in the cif file. For our compounds however, 
due to the very large number of reflections, 
the size of the cif file would become too large. 
Therefore, we usually delete the hkl part.
;

loop_
_space_group_symop_operation_xyz
'x, y, z'
'-y, x-y, z'
'-x+y, -x, z'
'x+2/3, y+1/3, z+1/3'
'-y+2/3, x-y+1/3, z+1/3'
'-x+y+2/3, -x+1/3, z+1/3'
'x+1/3, y+2/3, z+2/3'
'-y+1/3, x-y+2/3, z+2/3'
'-x+y+1/3, -x+2/3, z+2/3'
'-x, -y, -z'
'y, -x+y, -z'
'x-y, x, -z'
'-x+2/3, -y+1/3, -z+1/3'
'y+2/3, -x+y+1/3, -z+1/3'
'x-y+2/3, x+1/3, -z+1/3'
'-x+1/3, -y+2/3, -z+2/3'
'y+1/3, -x+y+2/3, -z+2/3'
'x-y+1/3, x+2/3, -z+2/3'

loop_
_atom_site_label
_atom_site_type_symbol
_atom_site_fract_x
_atom_site_fract_y
_atom_site_fract_z
_atom_site_U_iso_or_equiv
_atom_site_adp_type
_atom_site_occupancy
_atom_site_site_symmetry_order
_atom_site_calc_flag
_atom_site_refinement_flags_posn
_atom_site_refinement_flags_adp
_atom_site_refinement_flags_occupancy
W1 W 0.14554(9) 0.16868(9) 0.20661(2) 0.0610(4) Uani 1 1 d . . .
W2 W 0.11802(9) 0.32822(9) 0.26523(2) 0.0618(4) Uani 1 1 d . . .
W3 W -0.19094(9) 0.13823(9) 0.26482(2) 0.0604(4) Uani 1 1 d . . .
Si Si 0.0000 0.0000 0.26269(17) 0.041(2) Uani 1 3 d S T P
Mn5 Mn -0.0236(3) 0.1572(3) 0.31492(6) 0.0449(8) Uani 1 1 d . . .
O1B O 0.2626(14) 0.1729(14) 0.2293(3) 0.058(4) Uiso 1 1 d . . .
O1SI O -0.1140(14) -0.1325(14) 0.2718(3) 0.060(4) Uiso 1 1 d . . .
O1A O -0.0165(15) 0.1167(15) 0.1912(3) 0.067(4) Uiso 1 1 d . . .
O1T O 0.2393(16) 0.2748(16) 0.1840(3) 0.073(5) Uiso 1 1 d . . .
O2SI O 0.0000 0.0000 0.2309(5) 0.054(6) Uiso 1 3 d S . P
O2T O 0.2065(17) 0.4881(17) 0.2591(4) 0.077(5) Uiso 1 1 d . . .
O3A O -0.2874(15) -0.0384(15) 0.2696(3) 0.065(4) Uiso 1 1 d . . .
O3T O -0.3053(15) 0.1771(15) 0.2587(3) 0.070(5) Uiso 1 1 d . . .
O12 O 0.1181(14) 0.2681(14) 0.2292(3) 0.061(4) Uiso 1 1 d . . .
O1M5 O -0.0493(19) 0.2243(19) 0.3516(4) 0.090(6) Uiso 1 1 d . . .
O23 O -0.0445(15) 0.3008(15) 0.2571(3) 0.063(4) Uiso 1 1 d . . .
O2M5 O 0.1191(16) 0.1385(16) 0.3260(3) 0.074(5) Uiso 1 1 d . . .
O3M5 O -0.1667(15) 0.1679(15) 0.2996(3) 0.068(4) Uiso 1 1 d . . .
O4M5 O 0.0940(17) 0.3267(16) 0.2997(3) 0.075(5) Uiso 1 1 d . . .
K1 K 0.6667 0.3333 -0.0385(2) 0.094(3) Uani 1 3 d S T P
K2 K 0.2834(8) 0.2941(8) 0.13083(16) 0.082(2) Uani 0.75 1 d . . P
K3 K 0.0000 0.0000 0.1058(4) 0.067(5) Uiso 0.5 3 d S . P
Na1 Na -0.3333 0.3333 0.3333 0.090(10) Uiso 0.75 6 d S . P
O1W O -0.2612(17) 0.2250(17) 0.3605(3) 0.077(5) Uiso 1 1 d . . .
O2W O -0.154(2) -0.163(2) 0.1388(5) 0.046(6) Uiso 0.5 1 d . . P
O3W O 0.3333 0.6667 0.2207(12) 0.073(16) Uiso 0.5 3 d S . P
O4W O 0.178(4) 0.427(4) 0.1103(9) 0.101(13) Uiso 0.5 1 d . . P

loop_
_atom_site_aniso_label
_atom_site_aniso_U_11
_atom_site_aniso_U_22
_atom_site_aniso_U_33
_atom_site_aniso_U_23
_atom_site_aniso_U_13
_atom_site_aniso_U_12
W1 0.0575(6) 0.0568(6) 0.0663(7) 0.0045(5) 0.0003(5) 0.0268(5)
W2 0.0577(6) 0.0502(6) 0.0752(8) -0.0003(5) -0.0050(5) 0.0252(5)
W3 0.0548(6) 0.0592(6) 0.0715(7) -0.0039(5) -0.0031(5) 0.0316(5)
Si 0.046(3) 0.046(3) 0.031(5) 0.000 0.000 0.0232(16)
Mn5 0.0459(17) 0.0429(16) 0.0500(19) -0.0044(14) -0.0013(14) 0.0252(14)
K1 0.110(6) 0.110(6) 0.063(7) 0.000 0.000 0.055(3)
K2 0.086(6) 0.093(6) 0.069(5) 0.014(4) 0.010(4) 0.047(5)

loop_
_atom_type_symbol
_atom_type_description
_atom_type_scat_dispersion_real
_atom_type_scat_dispersion_imag
_atom_type_scat_source
O O 0.0106 0.0060 'International Tables Vol C Tables 4.2.6.8 and 6.1.1.4'
H H 0.0000 0.0000 'International Tables Vol C Tables 4.2.6.8 and 6.1.1.4'
Si Si 0.0817 0.0704 'International Tables Vol C Tables 4.2.6.8 and 6.1.1.4'
K K 0.2009 0.2494 'International Tables Vol C Tables 4.2.6.8 and 6.1.1.4'
Mn Mn 0.3368 0.7283 'International Tables Vol C Tables 4.2.6.8 and 6.1.1.4'
W W -0.8490 6.8722 'International Tables Vol C Tables 4.2.6.8 and 6.1.1.4'
Na Na 0.0362 0.0249 'International Tables Vol C Tables 4.2.6.8 and 6.1.1.4'

loop_
_geom_angle_atom_site_label_1
_geom_angle_atom_site_label_2
_geom_angle_atom_site_label_3
_geom_angle
_geom_angle_site_symmetry_1
_geom_angle_site_symmetry_3
O1T W1 O1B 101.7(8) . .
O1T W1 O12 102.3(8) . .
O1B W1 O12 88.2(7) . .
O1T W1 O1A 98.9(8) . .
O1B W1 O1A 159.3(7) . .
O12 W1 O1A 89.3(7) . .
O1T W1 O1A 98.3(8) . 3
O1B W1 O1A 88.7(7) . 3
O12 W1 O1A 159.3(7) . 3
O1A W1 O1A 86.5(10) . 3
O1T W1 O2SI 169.4(8) . .
O1B W1 O2SI 85.2(6) . .
O12 W1 O2SI 85.8(6) . .
O1A W1 O2SI 74.1(6) . .
O1A W1 O2SI 73.5(6) 3 .
O1T W1 K2 84.0(6) . 14_455
O1B W1 K2 133.8(5) . 14_455
O12 W1 K2 46.4(5) . 14_455
O1A W1 K2 50.4(5) . 14_455
O1A W1 K2 136.3(5) 3 14_455
O2SI W1 K2 97.11(14) . 14_455
O1T W1 K2 85.3(6) . 13
O1B W1 K2 47.6(5) . 13
O12 W1 K2 135.5(5) . 13
O1A W1 K2 133.4(5) . 13
O1A W1 K2 47.2(5) 3 13
O2SI W1 K2 93.69(12) . 13
K2 W1 K2 169.19(17) 14_455 13
O2T W2 O4M5 101.6(8) . .
O2T W2 O23 99.6(8) . .
O4M5 W2 O23 94.0(8) . .
O2T W2 O3A 100.7(8) . 3
O4M5 W2 O3A 91.9(7) . 3
O23 W2 O3A 157.3(7) . 3
O2T W2 O12 97.4(8) . .
O4M5 W2 O12 160.9(7) . .
O23 W2 O12 85.4(7) . .
O3A W2 O12 82.0(7) 3 .
O2T W2 O1SI 174.2(7) . 3
O4M5 W2 O1SI 79.7(7) . 3
O23 W2 O1SI 74.6(6) . 3
O3A W2 O1SI 84.9(6) 3 3
O12 W2 O1SI 81.7(6) . 3
O2T W2 K2 80.3(6) . 14_455
O4M5 W2 K2 139.2(6) . 14_455
O23 W2 K2 46.4(5) . 14_455
O3A W2 K2 128.3(5) 3 14_455
O12 W2 K2 47.2(5) . 14_455
O1SI W2 K2 94.9(4) 3 14_455
O2T W2 K1 34.0(6) . 4_455
O4M5 W2 K1 69.2(6) . 4_455
O23 W2 K1 111.4(5) . 4_455
O3A W2 K1 91.2(5) 3 4_455
O12 W2 K1 128.7(5) . 4_455
O1SI W2 K1 148.5(4) 3 4_455
K2 W2 K1 111.56(18) 14_455 4_455
O3T W3 O3M5 101.5(8) . .
O3T W3 O3A 102.2(7) . .
O3M5 W3 O3A 92.5(7) . .
O3T W3 O23 98.1(7) . .
O3M5 W3 O23 91.5(7) . .
O3A W3 O23 158.1(7) . .
O3T W3 O1B 98.0(7) . 2
O3M5 W3 O1B 160.5(7) . 2
O3A W3 O1B 83.1(7) . 2
O23 W3 O1B 86.0(6) . 2
O3T W3 O1SI 172.3(7) . 3
O3M5 W3 O1SI 78.6(6) . 3
O3A W3 O1SI 85.4(6) . 3
O23 W3 O1SI 74.3(6) . 3
O1B W3 O1SI 82.1(6) 2 3
O3T W3 K2 82.0(6) . 14_455
O3M5 W3 K2 134.6(5) . 14_455
O3A W3 K2 131.5(5) . 14_455
O23 W3 K2 43.8(5) . 14_455
O1B W3 K2 48.8(5) 2 14_455
O1SI W3 K2 92.4(4) 3 14_455
O3T W3 K3 26.5(6) . 13_455
O3M5 W3 K3 115.2(5) . 13_455
O3A W3 K3 121.7(5) . 13_455
O23 W3 K3 75.3(5) . 13_455
O1B W3 K3 82.9(5) 2 13_455
O1SI W3 K3 146.9(4) 3 13_455
K2 W3 K3 55.9(2) 14_455 13_455
O1SI Si O1SI 111.5(6) 2 3
O1SI Si O1SI 111.5(6) 2 .
O1SI Si O1SI 111.5(6) 3 .
O1SI Si O2SI 107.3(6) 2 .
O1SI Si O2SI 107.3(6) 3 .
O1SI Si O2SI 107.3(6) . .
O2M5 Mn5 O2M5 88.5(10) . 2
O2M5 Mn5 O3M5 173.1(7) . .
O2M5 Mn5 O3M5 91.2(7) 2 .
O2M5 Mn5 O4M5 91.0(7) . .
O2M5 Mn5 O4M5 173.1(8) 2 .
O3M5 Mn5 O4M5 88.5(7) . .
O2M5 Mn5 O1M5 95.3(8) . .
O2M5 Mn5 O1M5 89.9(7) 2 .
O3M5 Mn5 O1M5 91.7(7) . .
O4M5 Mn5 O1M5 97.0(7) . .
O2M5 Mn5 O1SI 97.6(7) . 3
O2M5 Mn5 O1SI 96.8(7) 2 3
O3M5 Mn5 O1SI 75.6(6) . 3
O4M5 Mn5 O1SI 76.4(6) . 3
O1M5 Mn5 O1SI 165.6(7) . 3
O2M5 Mn5 K1 52.0(5) . 13
O2M5 Mn5 K1 52.0(5) 2 13
O3M5 Mn5 K1 132.1(5) . 13
O4M5 Mn5 K1 131.8(5) . 13
O1M5 Mn5 K1 63.0(5) . 13
O1SI Mn5 K1 130.8(4) 3 13
W1 O1B W3 150.6(9) . 3
W1 O1B K2 105.9(6) . 13
W3 O1B K2 101.7(6) 3 13
Si O1SI Mn5 121.4(9) . 2
Si O1SI W2 127.4(8) . 2
Mn5 O1SI W2 88.3(5) 2 2
Si O1SI W3 127.3(8) . 2
Mn5 O1SI W3 89.6(5) 2 2
W2 O1SI W3 91.1(5) 2 2
W1 O1A W1 119.2(8) . 2
W1 O1A K2 99.8(6) . 14_455
W1 O1A K2 104.0(7) 2 14_455
W1 O1T K2 140.6(9) . .
Si O2SI W1 123.1(5) . 3
Si O2SI W1 123.1(5) . 2
W1 O2SI W1 93.1(7) 3 2
Si O2SI W1 123.1(5) . .
W1 O2SI W1 93.1(7) 3 .
W1 O2SI W1 93.1(7) 2 .
W2 O2T K1 124.9(9) . 4_455
W3 O3A W2 155.5(9) . 2
W3 O3T K3 136.7(9) . 13_455
W1 O12 W2 150.6(9) . .
W1 O12 K2 106.1(7) . 14_455
W2 O12 K2 102.0(6) . 14_455
Mn5 O1M5 K1 80.9(6) . 13
W2 O23 W3 119.0(8) . .
W2 O23 K2 105.3(7) . 14_455
W3 O23 K2 108.5(7) . 14_455
Mn5 O2M5 Mn5 132.4(10) . 3
Mn5 O2M5 K1 95.4(7) . 13
Mn5 O2M5 K1 94.8(6) 3 13
W3 O3M5 Mn5 116.3(8) . .
W2 O4M5 Mn5 115.5(9) . .
O2T K1 O2T 77.5(7) 8_654 7_544
O2T K1 O2T 77.5(7) 8_654 9_554
O2T K1 O2T 77.5(7) 7_544 9_554
O2T K1 O2M5 100.2(5) 8_654 14
O2T K1 O2M5 136.0(5) 7_544 14
O2T K1 O2M5 145.8(5) 9_554 14
O2T K1 O2M5 145.8(5) 8_654 13
O2T K1 O2M5 100.2(5) 7_544 13
O2T K1 O2M5 136.0(5) 9_554 13
O2M5 K1 O2M5 57.5(6) 14 13
O2T K1 O2M5 136.0(5) 8_654 15
O2T K1 O2M5 145.8(5) 7_544 15
O2T K1 O2M5 100.2(5) 9_554 15
O2M5 K1 O2M5 57.5(6) 14 15
O2M5 K1 O2M5 57.5(6) 13 15
O2T K1 O1M5 87.1(5) 8_654 13
O2T K1 O1M5 79.3(5) 7_544 13
O2T K1 O1M5 154.5(6) 9_554 13
O2M5 K1 O1M5 56.7(5) 14 13
O2M5 K1 O1M5 59.2(5) 13 13
O2M5 K1 O1M5 105.0(6) 15 13
O2T K1 O1M5 79.3(5) 8_654 14
O2T K1 O1M5 154.5(6) 7_544 14
O2T K1 O1M5 87.1(5) 9_554 14
O2M5 K1 O1M5 59.2(5) 14 14
O2M5 K1 O1M5 105.0(6) 13 14
O2M5 K1 O1M5 56.7(5) 15 14
O1M5 K1 O1M5 110.2(4) 13 14
O2T K1 O1M5 154.5(6) 8_654 15
O2T K1 O1M5 87.1(5) 7_544 15
O2T K1 O1M5 79.3(5) 9_554 15
O2M5 K1 O1M5 105.0(6) 14 15
O2M5 K1 O1M5 56.7(5) 13 15
O2M5 K1 O1M5 59.2(5) 15 15
O1M5 K1 O1M5 110.2(4) 13 15
O1M5 K1 O1M5 110.2(4) 14 15
O2T K1 Mn5 114.7(4) 8_654 13
O2T K1 Mn5 107.5(4) 7_544 13
O2T K1 Mn5 167.3(5) 9_554 13
O2M5 K1 Mn5 33.1(4) 14 13
O2M5 K1 Mn5 32.6(4) 13 13
O2M5 K1 Mn5 68.9(4) 15 13
O1M5 K1 Mn5 36.2(4) 13 13
O1M5 K1 Mn5 91.9(4) 14 13
O1M5 K1 Mn5 89.2(4) 15 13
O2T K1 Mn5 107.5(4) 8_654 14
O2T K1 Mn5 167.3(5) 7_544 14
O2T K1 Mn5 114.7(4) 9_554 14
O2M5 K1 Mn5 32.6(4) 14 14
O2M5 K1 Mn5 68.9(4) 13 14
O2M5 K1 Mn5 33.1(4) 15 14
O1M5 K1 Mn5 89.2(4) 13 14
O1M5 K1 Mn5 36.2(4) 14 14
O1M5 K1 Mn5 91.9(4) 15 14
Mn5 K1 Mn5 59.82(19) 13 14
O2T K1 Mn5 167.3(5) 8_654 15
O2T K1 Mn5 114.7(4) 7_544 15
O2T K1 Mn5 107.5(4) 9_554 15
O2M5 K1 Mn5 68.9(4) 14 15
O2M5 K1 Mn5 33.1(4) 13 15
O2M5 K1 Mn5 32.6(4) 15 15
O1M5 K1 Mn5 91.9(4) 13 15
O1M5 K1 Mn5 89.2(4) 14 15
O1M5 K1 Mn5 36.2(4) 15 15
Mn5 K1 Mn5 59.82(19) 13 15
Mn5 K1 Mn5 59.82(19) 14 15
O4W K2 O1T 107.7(10) . .
O4W K2 O12 91.1(10) . 15
O1T K2 O12 128.1(6) . 15
O4W K2 O23 76.1(10) . 15
O1T K2 O23 174.6(6) . 15
O12 K2 O23 54.7(5) 15 15
O4W K2 O1A 141.6(10) . 15
O1T K2 O1A 87.6(5) . 15
O12 K2 O1A 53.6(5) 15 15
O23 K2 O1A 91.6(5) 15 15
O4W K2 O2W 128.8(11) . 2
O1T K2 O2W 78.9(6) . 2
O12 K2 O2W 125.3(7) 15 2
O23 K2 O2W 95.7(7) 15 2
O1A K2 O2W 88.1(6) 15 2
O4W K2 O1B 129.8(10) . 13
O1T K2 O1B 122.1(5) . 13
O12 K2 O1B 63.4(5) 15 13
O23 K2 O1B 53.8(4) 15 13
O1A K2 O1B 52.4(4) 15 13
O2W K2 O1B 62.2(6) 2 13
O4W K2 O2W 68.2(11) . 3
O1T K2 O2W 72.8(6) . 3
O12 K2 O2W 155.6(7) 15 3
O23 K2 O2W 105.8(6) 15 3
O1A K2 O2W 149.6(6) 15 3
O2W K2 O2W 65.9(10) 2 3
O1B K2 O2W 119.8(6) 13 3
O4W K2 K3 87.2(10) . .
O1T K2 K3 102.3(5) . .
O12 K2 K3 127.1(5) 15 .
O23 K2 K3 73.8(5) 15 .
O1A K2 K3 124.6(4) 15 .
O2W K2 K3 43.1(5) 2 .
O1B K2 K3 77.9(4) 13 .
O2W K2 K3 42.9(5) 3 .
O4W K2 W1 111.9(10) . 15
O1T K2 W1 102.8(4) . 15
O12 K2 W1 27.6(3) 15 15
O23 K2 W1 78.9(4) 15 15
O1A K2 W1 29.8(3) 15 15
O2W K2 W1 115.9(5) 2 15
O1B K2 W1 64.3(3) 13 15
O2W K2 W1 175.0(6) 3 15
K3 K2 W1 141.7(3) . 15
O4W K2 W2 71.3(9) . 15
O1T K2 W2 156.1(5) . 15
O12 K2 W2 30.8(3) 15 15
O23 K2 W2 28.4(3) 15 15
O1A K2 W2 80.7(4) 15 15
O2W K2 W2 121.1(6) 2 15
O1B K2 W2 65.5(3) 13 15
O2W K2 W2 125.5(6) 3 15
K3 K2 W2 101.5(3) . 15
W1 K2 W2 58.16(12) 15 15
O4W K2 W3 101.5(10) . 15
O1T K2 W3 147.1(5) . 15
O12 K2 W3 64.9(3) 15 15
O23 K2 W3 27.8(3) 15 15
O1A K2 W3 78.5(4) 15 15
O2W K2 W3 71.0(5) 2 15
O1B K2 W3 29.5(3) 13 15
O2W K2 W3 105.4(6) 3 15
K3 K2 W3 63.8(3) . 15
W1 K2 W3 79.50(16) 15 15
W2 K2 W3 50.13(11) 15 15
O2W K3 O2W 81.0(10) 2 3
O2W K3 O2W 81.0(10) 2 .
O2W K3 O2W 81.0(10) 3 .
O2W K3 O3T 79.3(7) 2 15
O2W K3 O3T 130.6(7) 3 15
O2W K3 O3T 138.5(7) . 15
O2W K3 O3T 130.6(7) 2 14_445
O2W K3 O3T 138.5(7) 3 14_445
O2W K3 O3T 79.3(7) . 14_445
O3T K3 O3T 86.5(7) 15 14_445
O2W K3 O3T 138.5(7) 2 13_455
O2W K3 O3T 79.3(7) 3 13_455
O2W K3 O3T 130.6(7) . 13_455
O3T K3 O3T 86.5(7) 15 13_455
O3T K3 O3T 86.5(7) 14_445 13_455
O2W K3 K2 118.4(9) 2 2
O2W K3 K2 53.9(6) 3 2
O2W K3 K2 55.2(6) . 2
O3T K3 K2 161.7(7) 15 2
O3T K3 K2 84.9(4) 14_445 2
O3T K3 K2 76.8(4) 13_455 2
O2W K3 K2 55.2(6) 2 3
O2W K3 K2 118.4(9) 3 3
O2W K3 K2 53.9(6) . 3
O3T K3 K2 84.9(4) 15 3
O3T K3 K2 76.8(4) 14_445 3
O3T K3 K2 161.7(7) 13_455 3
K2 K3 K2 108.8(3) 2 3
O2W K3 K2 53.9(6) 2 .
O2W K3 K2 55.2(6) 3 .
O2W K3 K2 118.4(9) . .
O3T K3 K2 76.8(4) 15 .
O3T K3 K2 161.7(7) 14_445 .
O3T K3 K2 85.0(4) 13_455 .
K2 K3 K2 108.8(3) 2 .
K2 K3 K2 108.8(3) 3 .
O2W K3 W3 72.8(6) 2 15
O2W K3 W3 113.9(6) 3 15
O2W K3 W3 146.7(6) . 15
O3T K3 W3 16.8(4) 15 15
O3T K3 W3 102.5(6) 14_445 15
O3T K3 W3 82.5(5) 13_455 15
K2 K3 W3 157.5(2) 2 15
K2 K3 W3 93.64(14) 3 15
K2 K3 W3 60.30(13) . 15
O2W K3 W3 113.9(6) 2 14_445
O2W K3 W3 146.7(6) 3 14_445
O2W K3 W3 72.8(6) . 14_445
O3T K3 W3 82.5(5) 15 14_445
O3T K3 W3 16.8(4) 14_445 14_445
O3T K3 W3 102.5(6) 13_455 14_445
K2 K3 W3 93.64(14) 2 14_445
K2 K3 W3 60.30(13) 3 14_445
K2 K3 W3 157.5(2) . 14_445
W3 K3 W3 99.2(3) 15 14_445
O2W K3 W3 146.7(6) 2 13_455
O2W K3 W3 72.8(6) 3 13_455
O2W K3 W3 113.9(6) . 13_455
O3T K3 W3 102.5(6) 15 13_455
O3T K3 W3 82.5(5) 14_445 13_455
O3T K3 W3 16.8(4) 13_455 13_455
K2 K3 W3 60.30(13) 2 13_455
K2 K3 W3 157.5(2) 3 13_455
K2 K3 W3 93.64(14) . 13_455
W3 K3 W3 99.2(3) 15 13_455
W3 K3 W3 99.2(3) 14_445 13_455
O1W Na1 O1W 88.5(6) 18 17_445
O1W Na1 O1W 88.5(6) 18 16_455
O1W Na1 O1W 88.5(6) 17_445 16_455
O1W Na1 O1W 91.5(6) 18 .
O1W Na1 O1W 91.5(6) 17_445 .
O1W Na1 O1W 180.0 16_455 .
O1W Na1 O1W 91.5(6) 18 2_565
O1W Na1 O1W 180.0 17_445 2_565
O1W Na1 O1W 91.5(6) 16_455 2_565
O1W Na1 O1W 88.5(6) . 2_565
O1W Na1 O1W 180.0 18 3_455
O1W Na1 O1W 91.5(6) 17_445 3_455
O1W Na1 O1W 91.5(6) 16_455 3_455
O1W Na1 O1W 88.5(6) . 3_455
O1W Na1 O1W 88.5(6) 2_565 3_455
K3 O2W K2 83.0(7) . 3
K3 O2W K2 81.9(7) . 2
K2 O2W K2 163.3(10) 3 2

loop_
_geom_bond_atom_site_label_1
_geom_bond_atom_site_label_2
_geom_bond_distance
_geom_bond_site_symmetry_2
W1 O1T 1.711(17) .
W1 O1B 1.846(15) .
W1 O12 1.851(16) .
W1 O1A 1.940(17) .
W1 O1A 1.975(16) 3
W1 O2SI 2.327(14) .
W1 K2 3.846(9) 14_455
W1 K2 3.977(9) 13
W2 O2T 1.738(18) .
W2 O4M5 1.824(18) .
W2 O23 1.903(16) .
W2 O3A 1.927(16) 3
W2 O12 2.023(15) .
W2 O1SI 2.338(15) 3
W2 K2 3.864(8) 14_455
W2 K1 3.968(5) 4_455
W3 O3T 1.728(16) .
W3 O3M5 1.850(17) .
W3 O3A 1.902(16) .
W3 O23 1.953(16) .
W3 O1B 2.000(15) 2
W3 O1SI 2.316(15) 3
W3 K2 3.975(9) 14_455
W3 K3 4.107(10) 13_455
Si O1SI 1.602(16) 2
Si O1SI 1.602(16) 3
Si O1SI 1.602(16) .
Si O2SI 1.66(3) .
Mn5 O2M5 1.971(17) .
Mn5 O2M5 1.997(18) 2
Mn5 O3M5 1.999(16) .
Mn5 O4M5 2.016(18) .
Mn5 O1M5 2.17(2) .
Mn5 O1SI 2.326(16) 3
Mn5 K1 3.639(10) 13
O1B W3 2.000(15) 3
O1B K2 3.053(18) 13
O1SI Mn5 2.325(16) 2
O1SI W2 2.338(15) 2
O1SI W3 2.316(15) 2
O1A W1 1.975(16) 2
O1A K2 3.007(19) 14_455
O1T K2 2.823(19) .
O2SI W1 2.327(14) 3
O2SI W1 2.327(14) 2
O2T K1 2.71(2) 4_455
O3A W2 1.927(16) 2
O3T K3 2.68(2) 13_455
O12 K2 2.897(17) 14_455
O1M5 K1 3.28(2) 13
O23 K2 2.899(19) 14_455
O2M5 Mn5 1.997(18) 3
O2M5 K1 2.88(2) 13
K1 O2T 2.71(2) 8_654
K1 O2T 2.71(2) 7_544
K1 O2T 2.71(2) 9_554
K1 O2M5 2.88(2) 14
K1 O2M5 2.88(2) 13
K1 O2M5 2.88(2) 15
K1 O1M5 3.28(2) 13
K1 O1M5 3.28(2) 14
K1 O1M5 3.28(2) 15
K1 Mn5 3.639(10) 13
K1 Mn5 3.639(10) 14
K1 Mn5 3.639(10) 15
K2 O4W 2.77(5) .
K2 O12 2.897(18) 15
K2 O23 2.899(19) 15
K2 O1A 3.007(19) 15
K2 O2W 3.08(3) 2
K2 O1B 3.053(18) 13
K2 O2W 3.14(3) 3
K2 K3 3.789(12) .
K2 W1 3.846(9) 15
K2 W2 3.864(8) 15
K2 W3 3.975(9) 15
K3 O2W 2.61(3) 2
K3 O2W 2.61(3) 3
K3 O2W 2.61(3) .
K3 O3T 2.68(2) 15
K3 O3T 2.68(2) 14_445
K3 O3T 2.68(2) 13_455
K3 K2 3.789(12) 2
K3 K2 3.789(12) 3
K3 W3 4.107(10) 15
K3 W3 4.107(10) 14_445
K3 W3 4.107(10) 13_455
Na1 O1W 2.403(18) 18
Na1 O1W 2.403(18) 17_445
Na1 O1W 2.403(18) 16_455
Na1 O1W 2.403(18) .
Na1 O1W 2.403(18) 2_565
Na1 O1W 2.403(18) 3_455
O2W K2 3.08(3) 3
O2W K2 3.14(3) 2
